data_2016842
loop_
_publ_author_name
'Karczmarzyk, Zbigniew'

_publ_section_title
;Keto--enol tautomerism in crystals of
 3-[hydroxy(phenyl)methyl]-2,5,7-trimethyl-2,3-dihydropyrido[3,2-<i>e</i>][1,2]thiazin-4-one
 1,1-dioxide and
 3-(1-hydroxyethylidene)-2,5,7-trimethyl-2,3-dihydropyrido[3,2-<i>e</i>][1,2]thiazin-4-one
 1,1-dioxide
;
_journal_coeditor_code SF3092
_journal_issue 11
_journal_name_full 'Acta Crystallographica Section C'
_journal_page_first o590
_journal_page_last o594
_journal_paper_doi 10.1107/S010827010803206X
_journal_volume 64
_journal_year 2008
_chemical_formula_iupac 'C12 H14 N2 O4 S'
_chemical_formula_moiety 'C12 H14 N2 O4 S'
_chemical_formula_sum 'C12 H14 N2 O4 S'
_chemical_formula_weight 282.31
_chemical_melting_point_gt 430
_chemical_melting_point_lt 431
_chemical_name_systematic
;
3-(1-hydroxyethylidene)-2,5,7-trimethyl-2,3-
dihydropyrido[3,2-<i>e</i>][1,2]thiazin-4-one 1,1-dioxide
;
_space_group_IT_number 14
_symmetry_cell_setting monoclinic
_symmetry_space_group_name_Hall '-P 2yn'
_symmetry_space_group_name_H-M 'P 1 21/n 1'
_atom_sites_solution_hydrogens difmap
_atom_sites_solution_primary direct
_atom_sites_solution_secondary difmap
_audit_creation_method SHELXL-97
_cell_angle_alpha 90.00
_cell_angle_beta 105.817(2)
_cell_angle_gamma 90.00
_cell_formula_units_Z 4
_cell_length_a 8.9023(2)
_cell_length_b 14.3095(3)
_cell_length_c 10.6151(2)
_cell_measurement_reflns_used 655
_cell_measurement_temperature 293(2)
_cell_measurement_theta_max 32.03
_cell_measurement_theta_min 2.44
_cell_volume 1301.03(5)
_computing_cell_refinement 'SAINT (Bruker, 2003)'
_computing_data_collection 'SMART (Bruker, 2003)'
_computing_data_reduction 'SAINT (Bruker, 2003)'
_computing_molecular_graphics 'ORTEP-3 for Windows (Farrugia, 1997)'
_computing_publication_material 'SHELXL97 (Sheldrick, 2008) and WINGX (Farrugia, 1999)'
_computing_structure_refinement 'SHELXL97 (Sheldrick, 2008)'
_computing_structure_solution 'SIR92 (Altomare <i>et al.</i>,  1993)'
_diffrn_ambient_temperature 293(2)
_diffrn_measured_fraction_theta_full 0.996
_diffrn_measured_fraction_theta_max 0.996
_diffrn_measurement_device_type 'Bruker SMART APEXII CCD diffractometer'
_diffrn_measurement_method '\w scans'
_diffrn_radiation_monochromator graphite
_diffrn_radiation_source 'fine-focus sealed tube'
_diffrn_radiation_type MoK\a
_diffrn_radiation_wavelength 0.71073
_diffrn_reflns_av_R_equivalents 0.0147
_diffrn_reflns_av_sigmaI/netI 0.0090
_diffrn_reflns_limit_h_max 11
_diffrn_reflns_limit_h_min -11
_diffrn_reflns_limit_k_max 18
_diffrn_reflns_limit_k_min -18
_diffrn_reflns_limit_l_max 13
_diffrn_reflns_limit_l_min -13
_diffrn_reflns_number 18200
_diffrn_reflns_theta_full 25.00
_diffrn_reflns_theta_max 27.89
_diffrn_reflns_theta_min 2.45
_exptl_absorpt_coefficient_mu 0.261
_exptl_absorpt_correction_T_max 0.9353
_exptl_absorpt_correction_T_min 0.8459
_exptl_absorpt_correction_type multi-scan
_exptl_absorpt_process_details
;
SADABS (Sheldrick, 2002)
;
_exptl_crystal_colour yellow
_exptl_crystal_density_diffrn 1.441
_exptl_crystal_density_method 'not measured'
_exptl_crystal_description prism
_exptl_crystal_F_000 592
_exptl_crystal_size_max 0.42
_exptl_crystal_size_mid 0.35
_exptl_crystal_size_min 0.26
_refine_diff_density_max 0.341
_refine_diff_density_min -0.242
_refine_ls_extinction_method none
_refine_ls_goodness_of_fit_ref 1.004
_refine_ls_hydrogen_treatment mixed
_refine_ls_matrix_type full
_refine_ls_number_parameters 175
_refine_ls_number_reflns 3097
_refine_ls_number_restraints 0
_refine_ls_restrained_S_all 1.004
_refine_ls_R_factor_all 0.0357
_refine_ls_R_factor_gt 0.0343
_refine_ls_shift/su_max 0.000
_refine_ls_shift/su_mean 0.000
_refine_ls_structure_factor_coef Fsqd
_refine_ls_weighting_details 'calc w=1/[\s^2^(Fo^2^)+(0.0767P)^2^+0.3499P] where P=(Fo^2^+2Fc^2^)/3'
_refine_ls_weighting_scheme calc
_refine_ls_wR_factor_gt 0.1110
_refine_ls_wR_factor_ref 0.1129
_reflns_number_gt 2924
_reflns_number_total 3097
_reflns_threshold_expression I>2\s(I)
_cod_data_source_file sf3092.cif
_cod_data_source_block II
_cod_database_code 2016842
_cod_database_fobs_code 2016842

loop_
_symmetry_equiv_pos_as_xyz
'x, y, z'
'-x+1/2, y+1/2, -z+1/2'
'-x, -y, -z'
'x-1/2, -y-1/2, z-1/2'

loop_
_atom_site_type_symbol
_atom_site_label
_atom_site_fract_x
_atom_site_fract_y
_atom_site_fract_z
_atom_site_U_iso_or_equiv
_atom_site_adp_type
_atom_site_calc_flag
_atom_site_refinement_flags
_atom_site_occupancy
S S1 0.28260(3) 0.14502(2) 0.18428(3) 0.03286(12) Uani d . 1
O O1 0.17725(12) 0.13514(8) 0.05708(11) 0.0469(3) Uani d . 1
O O2 0.22927(14) 0.12979(8) 0.29738(12) 0.0502(3) Uani d . 1
O O4 0.60624(13) 0.21362(7) -0.02493(10) 0.0442(3) Uani d . 1
O O11 0.47345(16) 0.37005(9) -0.06704(13) 0.0577(3) Uani d . 1
H H11 0.540(3) 0.3110(18) -0.073(2) 0.086 Uiso d . 1
N N2 0.36000(13) 0.24909(8) 0.19434(10) 0.0336(2) Uani d . 1
N N8 0.44934(13) -0.00838(8) 0.25020(11) 0.0370(2) Uani d . 1
C C3 0.43629(15) 0.26669(8) 0.09335(12) 0.0324(3) Uani d . 1
C C4 0.53793(14) 0.19841(8) 0.06382(12) 0.0320(2) Uani d . 1
C C5 0.69129(14) 0.04840(9) 0.14072(13) 0.0358(3) Uani d . 1
C C6 0.69227(16) -0.03689(10) 0.20326(15) 0.0417(3) Uani d . 1
H H61 0.7759 -0.0772 0.2097 0.063 Uiso calc R 1
C C7 0.57315(16) -0.06414(9) 0.25649(14) 0.0398(3) Uani d . 1
C C9 0.44785(13) 0.07307(8) 0.19047(11) 0.0302(2) Uani d . 1
C C10 0.56086(13) 0.10681(8) 0.13238(11) 0.0301(2) Uani d . 1
C C11 0.40557(18) 0.35039(9) 0.02374(15) 0.0420(3) Uani d . 1
C C12 0.2961(2) 0.42230(12) 0.0472(2) 0.0625(5) Uani d . 1
H H121 0.2641 0.4060 0.1237 0.094 Uiso calc R 1
H H122 0.2061 0.4254 -0.0271 0.094 Uiso calc R 1
H H123 0.3473 0.4820 0.0602 0.094 Uiso calc R 1
C C21 0.4427(2) 0.28239(13) 0.32623(16) 0.0569(4) Uani d . 1
H H211 0.3877 0.2623 0.3876 0.085 Uiso calc R 1
H H212 0.4477 0.3494 0.3261 0.085 Uiso calc R 1
H H213 0.5466 0.2572 0.3510 0.085 Uiso calc R 1
C C51 0.82791(18) 0.07409(11) 0.09064(18) 0.0505(4) Uani d . 1
H H511 0.8571 0.1378 0.1134 0.076 Uiso calc R 1
H H512 0.7998 0.0672 -0.0028 0.076 Uiso calc R 1
H H513 0.9143 0.0337 0.1293 0.076 Uiso calc R 1
C C71 0.5784(2) -0.15489(12) 0.3278(2) 0.0588(4) Uani d . 1
H H711 0.6142 -0.1440 0.4204 0.088 Uiso calc R 1
H H712 0.6485 -0.1970 0.3020 0.088 Uiso calc R 1
H H713 0.4757 -0.1818 0.3067 0.088 Uiso calc R 1

loop_
_atom_site_aniso_label
_atom_site_aniso_U_11
_atom_site_aniso_U_22
_atom_site_aniso_U_33
_atom_site_aniso_U_12
_atom_site_aniso_U_13
_atom_site_aniso_U_23
S1 0.02783(18) 0.03321(19) 0.0408(2) 0.00030(10) 0.01487(13) 0.00388(10)
O1 0.0319(5) 0.0484(6) 0.0548(6) 0.0000(4) 0.0022(4) -0.0001(4)
O2 0.0535(6) 0.0484(6) 0.0625(7) 0.0035(5) 0.0390(6) 0.0113(5)
O4 0.0543(6) 0.0411(5) 0.0486(6) 0.0025(4) 0.0331(5) 0.0043(4)
O11 0.0777(8) 0.0456(6) 0.0656(7) 0.0125(6) 0.0466(7) 0.0198(5)
N2 0.0395(5) 0.0310(5) 0.0353(5) -0.0019(4) 0.0185(4) -0.0014(4)
N8 0.0353(5) 0.0346(5) 0.0417(6) 0.0004(4) 0.0114(4) 0.0079(4)
C3 0.0366(6) 0.0296(6) 0.0351(6) -0.0015(4) 0.0167(5) 0.0003(4)
C4 0.0337(6) 0.0308(6) 0.0340(6) -0.0036(4) 0.0137(4) -0.0007(4)
C5 0.0302(6) 0.0344(6) 0.0447(7) -0.0013(5) 0.0137(5) -0.0047(5)
C6 0.0348(6) 0.0352(6) 0.0548(8) 0.0056(5) 0.0118(5) 0.0010(6)
C7 0.0392(7) 0.0334(6) 0.0451(7) 0.0027(5) 0.0086(5) 0.0053(5)
C9 0.0274(5) 0.0307(5) 0.0330(5) -0.0005(4) 0.0092(4) 0.0014(4)
C10 0.0287(5) 0.0298(6) 0.0331(5) -0.0018(4) 0.0103(4) -0.0011(4)
C11 0.0501(8) 0.0347(7) 0.0478(7) 0.0023(5) 0.0248(6) 0.0048(5)
C12 0.0797(12) 0.0398(8) 0.0830(12) 0.0190(8) 0.0476(10) 0.0167(8)
C21 0.0755(11) 0.0585(9) 0.0409(8) -0.0167(8) 0.0231(7) -0.0144(7)
C51 0.0385(7) 0.0428(8) 0.0794(11) -0.0001(6) 0.0318(7) -0.0031(7)
C71 0.0622(10) 0.0431(8) 0.0713(11) 0.0090(7) 0.0186(8) 0.0227(8)

loop_
_atom_type_symbol
_atom_type_description
_atom_type_scat_dispersion_real
_atom_type_scat_dispersion_imag
_atom_type_scat_source
C C 0.0033 0.0016 'International Tables Vol C Tables 4.2.6.8 and 6.1.1.4'
H H 0.0000 0.0000 'International Tables Vol C Tables 4.2.6.8 and 6.1.1.4'
N N 0.0061 0.0033 'International Tables Vol C Tables 4.2.6.8 and 6.1.1.4'
O O 0.0106 0.0060 'International Tables Vol C Tables 4.2.6.8 and 6.1.1.4'
S S 0.1246 0.1234 'International Tables Vol C Tables 4.2.6.8 and 6.1.1.4'

loop_
_geom_angle_atom_site_label_1
_geom_angle_atom_site_label_2
_geom_angle_atom_site_label_3
_geom_angle
_geom_angle_publ_flag
O2 S1 O1 119.95(7) ?
O2 S1 N2 108.46(6) ?
O1 S1 N2 108.03(6) ?
O2 S1 C9 110.01(6) ?
O1 S1 C9 107.52(6) ?
N2 S1 C9 101.25(5) ?
C11 O11 H11 105.0(13) ?
C3 N2 C21 115.89(11) ?
C3 N2 S1 112.80(8) ?
C21 N2 S1 116.76(10) ?
C9 N8 C7 116.48(11) ?
C11 C3 C4 121.15(11) ?
C11 C3 N2 118.74(11) ?
C4 C3 N2 120.09(10) ?
O4 C4 C3 120.45(11) ?
O4 C4 C10 118.96(11) ?
C3 C4 C10 120.55(10) ?
C6 C5 C10 116.59(11) ?
C6 C5 C51 119.01(12) ?
C10 C5 C51 124.36(12) ?
C7 C6 C5 122.43(12) ?
C7 C6 H61 118.8 ?
C5 C6 H61 118.8 ?
N8 C7 C6 121.30(12) ?
N8 C7 C71 116.79(13) ?
C6 C7 C71 121.88(13) ?
N8 C9 C10 126.79(11) ?
N8 C9 S1 115.23(9) ?
C10 C9 S1 117.98(9) ?
C9 C10 C5 116.40(11) ?
C9 C10 C4 120.01(10) ?
C5 C10 C4 123.57(11) ?
O11 C11 C3 120.99(13) ?
O11 C11 C12 115.69(13) yes
C3 C11 C12 123.31(13) yes
C11 C12 H121 109.5 ?
C11 C12 H122 109.5 ?
H121 C12 H122 109.5 ?
C11 C12 H123 109.5 ?
H121 C12 H123 109.5 ?
H122 C12 H123 109.5 ?
N2 C21 H211 109.5 ?
N2 C21 H212 109.5 ?
H211 C21 H212 109.5 ?
N2 C21 H213 109.5 ?
H211 C21 H213 109.5 ?
H212 C21 H213 109.5 ?
C5 C51 H511 109.5 ?
C5 C51 H512 109.5 ?
H511 C51 H512 109.5 ?
C5 C51 H513 109.5 ?
H511 C51 H513 109.5 ?
H512 C51 H513 109.5 ?
C7 C71 H711 109.5 ?
C7 C71 H712 109.5 ?
H711 C71 H712 109.5 ?
C7 C71 H713 109.5 ?
H711 C71 H713 109.5 ?
H712 C71 H713 109.5 ?

loop_
_geom_bond_atom_site_label_1
_geom_bond_atom_site_label_2
_geom_bond_distance
_geom_bond_publ_flag
S1 O2 1.4230(10) ?
S1 O1 1.4256(11) ?
S1 N2 1.6320(11) ?
S1 C9 1.7821(12) ?
O4 C4 1.2717(14) yes
O11 C11 1.3001(17) yes
O11 H11 1.05(3) ?
N2 C3 1.4389(15) ?
N2 C21 1.4722(18) ?
N8 C9 1.3251(16) ?
N8 C7 1.3476(17) ?
C3 C11 1.3948(18) yes
C3 C4 1.4234(16) yes
C4 C10 1.4861(16) ?
C5 C6 1.3882(19) ?
C5 C10 1.4138(17) ?
C5 C51 1.4997(18) ?
C6 C7 1.387(2) ?
C6 H61 0.9300 ?
C7 C71 1.4974(19) ?
C9 C10 1.4013(16) ?
C11 C12 1.484(2) ?
C12 H121 0.9600 ?
C12 H122 0.9600 ?
C12 H123 0.9600 ?
C21 H211 0.9600 ?
C21 H212 0.9600 ?
C21 H213 0.9600 ?
C51 H511 0.9600 ?
C51 H512 0.9600 ?
C51 H513 0.9600 ?
C71 H711 0.9600 ?
C71 H712 0.9600 ?
C71 H713 0.9600 ?

loop_
_geom_hbond_atom_site_label_D
_geom_hbond_atom_site_label_H
_geom_hbond_atom_site_label_A
_geom_hbond_site_symmetry_A
_geom_hbond_distance_DH
_geom_hbond_distance_HA
_geom_hbond_distance_DA
_geom_hbond_angle_DHA
_geom_hbond_publ_flag
O11 H11 O4 . 1.04(3) 1.55(3) 2.5139(17) 152(2) y
O11 H11 O2 4_665 1.04(3) 2.59(3) 3.0074(19) 103.3(16) y
C12 H122 CgB 4_454 0.96 2.97 3.820(2) 149 y

loop_
_geom_torsion_atom_site_label_1
_geom_torsion_atom_site_label_2
_geom_torsion_atom_site_label_3
_geom_torsion_atom_site_label_4
_geom_torsion
_geom_torsion_publ_flag
O2 S1 N2 C3 172.20(9) ?
O1 S1 N2 C3 -56.34(10) ?
C9 S1 N2 C3 56.46(10) ?
O2 S1 N2 C21 34.25(13) ?
O1 S1 N2 C21 165.71(11) ?
C9 S1 N2 C21 -81.49(12) ?
C21 N2 C3 C11 -89.34(17) ?
S1 N2 C3 C11 132.32(12) ?
C21 N2 C3 C4 92.18(16) ?
S1 N2 C3 C4 -46.15(15) ?
C11 C3 C4 O4 1.8(2) ?
N2 C3 C4 O4 -179.72(12) ?
C11 C3 C4 C10 -175.67(12) ?
N2 C3 C4 C10 2.76(18) yes
C10 C5 C6 C7 -0.6(2) ?
C51 C5 C6 C7 177.55(14) ?
C9 N8 C7 C6 0.2(2) ?
C9 N8 C7 C71 177.99(14) ?
C5 C6 C7 N8 -0.1(2) ?
C5 C6 C7 C71 -177.83(15) ?
C7 N8 C9 C10 0.55(19) ?
C7 N8 C9 S1 -179.89(10) ?
O2 S1 C9 N8 31.82(12) ?
O1 S1 C9 N8 -100.41(10) ?
N2 S1 C9 N8 146.41(9) ?
O2 S1 C9 C10 -148.58(10) ?
O1 S1 C9 C10 79.19(11) ?
N2 S1 C9 C10 -34.00(11) ?
N8 C9 C10 C5 -1.27(19) ?
S1 C9 C10 C5 179.18(9) ?
N8 C9 C10 C4 177.25(12) ?
S1 C9 C10 C4 -2.29(15) yes
C6 C5 C10 C9 1.20(18) ?
C51 C5 C10 C9 -176.84(13) ?
C6 C5 C10 C4 -177.27(12) ?
C51 C5 C10 C4 4.7(2) ?
O4 C4 C10 C9 -155.33(12) ?
C3 C4 C10 C9 22.23(17) ?
O4 C4 C10 C5 23.09(18) ?
C3 C4 C10 C5 -159.36(12) ?
C4 C3 C11 O11 -2.6(2) ?
N2 C3 C11 O11 178.97(14) ?
C4 C3 C11 C12 177.65(16) ?
N2 C3 C11 C12 -0.8(2) ?

loop_
_cod_related_entry_id
_cod_related_entry_database
_cod_related_entry_code
1 ChemSpider 26231291
